data_2228957
loop_
_publ_author_name
'Trifa, Chahrazed'
'Bouhali, Amira'
'Bouacida, Sofiane'
'Boudaren, Chaouki'
'Bataille, Thierry'

_publ_section_title
;
 <i>catena</i>-Poly[[{bis[tetraaqua(2-hydroxy-3,4-dioxocyclobut-1-en-1-olato-\k<i>O</i>^1^)bariumstrontium(0.35/0.65)]di-\m-aqua}bis(\m-2-hydroxy-4-oxocyclobut-1-ene-1,3-diolato-\k^2^<i>O</i>^1^:<i>O</i>^3^)]
 monohydrate]
;
_journal_coeditor_code BQ2274
_journal_issue 2
_journal_name_full 'Acta Crystallographica Section E'
_journal_page_first m275
_journal_page_last m276
_journal_paper_doi 10.1107/S1600536811002996
_journal_volume 67
_journal_year 2011
_chemical_formula_iupac '[Ba0.71 Sr1.29 (C4 H O4)4 (H2 O)10], H2 O'
_chemical_formula_moiety 'C16 H24 Ba0.71 O26 Sr1.29, H2 O'
_chemical_formula_sum 'C16 H26 Ba0.71 O27 Sr1.29'
_chemical_formula_weight 860.70
_chemical_name_systematic
;
<i>catena</i>-Poly[[{bis[tetraaqua(2-hydroxy-3,4-dioxocyclobut-1-en-
1-olato-\k<i>O</i>^1^)bariumstrontium(0.35/0.65)]di-\m-aqua}bis(\m-2-
hydroxy-4-oxocyclobut-1-ene-1,3-diolato-\k^2^<i>O</i>^1^:<i>O</i>^3^)]
monohydrate]
;
_space_group_IT_number 15
_symmetry_cell_setting monoclinic
_symmetry_space_group_name_Hall '-C 2yc'
_symmetry_space_group_name_H-M 'C 1 2/c 1'
_cell_angle_alpha 90
_cell_angle_beta 119.974(2)
_cell_angle_gamma 90
_cell_formula_units_Z 4
_cell_length_a 25.3592(9)
_cell_length_b 8.8993(3)
_cell_length_c 14.1286(5)
_cell_measurement_reflns_used 18241
_cell_measurement_temperature 295(2)
_cell_measurement_theta_max 27.485
_cell_measurement_theta_min 2.91
_cell_volume 2762.07(18)
_computing_cell_refinement 'SCALEPACK (Otwinowski & Minor, 1997)'
_computing_data_collection 'COLLECT (Nonius, 1998)'
_computing_data_reduction 'DENZO and SCALEPACK (Otwinowski & Minor, 1997)'
_computing_molecular_graphics 'DIAMOND (Brandenburg & Berndt, 2001)'
_computing_publication_material 'WinGX (Farrugia, 1999)'
_computing_structure_refinement 'SHELXL97 (Sheldrick, 2008)'
_computing_structure_solution 'SIR2002 (Burla <i>et al.</i>, 2003)'
_diffrn_ambient_temperature 295(2)
_diffrn_measured_fraction_theta_full 0.997
_diffrn_measured_fraction_theta_max 0.997
_diffrn_measurement_device '95mm CCD camera on \k-goniostat'
_diffrn_measurement_device_type 'Nonius KappaCCD'
_diffrn_measurement_method 'CCD rotation images, thick slices'
_diffrn_radiation_type MoK\a
_diffrn_radiation_wavelength 0.71073
_diffrn_reflns_av_R_equivalents 0.0772
_diffrn_reflns_limit_h_max 32
_diffrn_reflns_limit_h_min -32
_diffrn_reflns_limit_k_max 11
_diffrn_reflns_limit_k_min -10
_diffrn_reflns_limit_l_max 18
_diffrn_reflns_limit_l_min -18
_diffrn_reflns_number 18241
_diffrn_reflns_theta_full 27.48
_diffrn_reflns_theta_max 27.48
_diffrn_reflns_theta_min 3.23
_exptl_absorpt_coefficient_mu 3.616
_exptl_absorpt_correction_type none
_exptl_crystal_colour yellow
_exptl_crystal_density_diffrn 2.070
_exptl_crystal_density_method 'not measured'
_exptl_crystal_description cube
_exptl_crystal_F_000 1706.4
_exptl_crystal_size_max 0.09
_exptl_crystal_size_mid 0.08
_exptl_crystal_size_min 0.08
_refine_diff_density_max 0.958
_refine_diff_density_min -1.018
_refine_ls_extinction_coef 0.0016(2)
_refine_ls_extinction_expression Fc^*^=kFc[1+0.001xFc^2^\l^3^/sin(2\q)]^-1/4^
_refine_ls_extinction_method 'SHELXL97 (Sheldrick, 2008)'
_refine_ls_goodness_of_fit_ref 1.064
_refine_ls_hydrogen_treatment mixed
_refine_ls_matrix_type full
_refine_ls_number_parameters 239
_refine_ls_number_reflns 3173
_refine_ls_number_restraints 4
_refine_ls_restrained_S_all 1.112
_refine_ls_R_factor_all 0.0421
_refine_ls_R_factor_gt 0.0330
_refine_ls_shift/su_max 0.004
_refine_ls_shift/su_mean 0.000
_refine_ls_structure_factor_coef Fsqd
_refine_ls_weighting_details 'calc w=1/[\s^2^(Fo^2^)+(0.0418P)^2^+2.6738P] where P=(Fo^2^+2Fc^2^)/3'
_refine_ls_weighting_scheme calc
_refine_ls_wR_factor_gt 0.0820
_refine_ls_wR_factor_ref 0.0883
_reflns_number_gt 2616
_reflns_number_total 3173
_reflns_threshold_expression I>2\s(I)
_cod_data_source_file bq2274.cif
_cod_data_source_block I
_cod_original_sg_symbol_H-M 'C 2/c'
_cod_database_code 2228957
_cod_database_fobs_code 2228957

loop_
_symmetry_equiv_pos_site_id
_symmetry_equiv_pos_as_xyz
1 x,y,z
2 -x,y,1/2-z
3 -x,-y,-z
4 x,-y,1/2+z
5 1/2+x,1/2+y,z
6 1/2-x,1/2+y,1/2-z
7 1/2-x,1/2-y,-z
8 1/2+x,1/2-y,1/2+z

loop_
_atom_site_type_symbol
_atom_site_label
_atom_site_fract_x
_atom_site_fract_y
_atom_site_fract_z
_atom_site_U_iso_or_equiv
_atom_site_adp_type
_atom_site_calc_flag
_atom_site_refinement_flags
_atom_site_occupancy
_atom_site_disorder_assembly
_atom_site_disorder_group
C C1 0.36573(13) 0.3970(3) 0.3325(2) 0.0289(6) Uani d . 1 . .
C C2 0.41697(13) 0.4566(3) 0.4371(2) 0.0316(6) Uani d . 1 . .
C C3 0.39687(13) 0.6124(3) 0.3940(2) 0.0306(6) Uani d . 1 . .
C C4 0.34755(13) 0.5476(3) 0.2960(2) 0.0283(6) Uani d . 1 . .
C C5 0.25484(12) -0.0504(3) 0.1164(2) 0.0271(6) Uani d . 1 . .
C C6 0.20204(13) -0.1154(3) 0.0196(2) 0.0285(6) Uani d . 1 . .
C C7 0.17992(13) 0.0393(3) -0.0209(2) 0.0306(6) Uani d . 1 . .
C C8 0.23261(13) 0.0965(3) 0.0768(2) 0.0292(6) Uani d . 1 . .
O O1 0.34685(9) 0.2666(2) 0.29723(16) 0.0340(5) Uani d . 1 . .
O O2 0.45673(10) 0.4025(2) 0.52317(17) 0.0443(6) Uani d . 1 . .
O O1W 0.5 -0.4640(6) 0.25 0.089 Uani d SD 1 . .
O O3 0.41410(10) 0.7405(2) 0.42950(17) 0.0382(5) Uani d . 1 . .
O O4 0.30067(9) 0.6011(2) 0.20752(16) 0.0363(5) Uani d . 1 . .
H H4 0.3002 0.6929 0.2116 0.055 Uiso calc R 1 . .
O O5 0.29950(9) -0.1065(2) 0.20118(15) 0.0338(5) Uani d . 1 . .
O O6 0.18250(10) -0.2429(2) -0.01205(16) 0.0360(5) Uani d . 1 . .
O O7 0.13455(10) 0.0922(2) -0.10122(17) 0.0414(5) Uani d . 1 . .
O O8 0.24809(10) 0.2349(2) 0.11254(17) 0.0382(5) Uani d . 1 . .
H H8 0.2789 0.2336 0.1729 0.057 Uiso calc R 1 . .
O O9W 0.48959(13) 0.2259(3) 0.3538(2) 0.0565(7) Uani d D 1 . .
O O10W 0.52933(11) -0.1012(3) 0.4460(2) 0.0431(6) Uani d . 1 . .
O O11W 0.42281(12) -0.2067(3) 0.2105(2) 0.0590(8) Uani d D 1 . .
O O12W 0.38389(14) 0.1093(3) 0.1430(2) 0.0563(7) Uani d . 1 . .
O O13W 0.33586(12) -0.0026(2) 0.4289(2) 0.0374(6) Uani d . 1 . .
Sr Sr1 0.410752(9) 0.005151(19) 0.337327(15) 0.02353(12) Uani d P 0.647(8) . .
Ba Ba1 0.410752(9) 0.005151(19) 0.337327(15) 0.02353(12) Uani d P 0.353(8) . .
H H1W 0.5265(15) -0.516(3) 0.298(3) 0.05 Uiso d D 1 . .
H H9A 0.4765(16) 0.306(3) 0.319(3) 0.05 Uiso d D 1 . .
H H9B 0.5230(19) 0.233(4) 0.416(3) 0.05 Uiso d . 1 . .
H H10A 0.5449(18) -0.078(5) 0.413(3) 0.05 Uiso d . 1 . .
H H10B 0.5316(18) -0.197(5) 0.443(3) 0.05 Uiso d . 1 . .
H H11A 0.4449(16) -0.286(3) 0.237(3) 0.05 Uiso d D 1 . .
H H11B 0.3907(19) -0.220(5) 0.147(3) 0.05 Uiso d . 1 . .
H H12A 0.3669(18) 0.064(5) 0.084(3) 0.05 Uiso d . 1 . .
H H12B 0.3786(18) 0.202(5) 0.132(3) 0.05 Uiso d . 1 . .
H H13A 0.3201(18) 0.084(5) 0.424(3) 0.05 Uiso d . 1 . .
H H13B 0.3087(19) -0.067(4) 0.396(3) 0.05 Uiso d . 1 . .

loop_
_atom_site_aniso_label
_atom_site_aniso_U_11
_atom_site_aniso_U_22
_atom_site_aniso_U_33
_atom_site_aniso_U_12
_atom_site_aniso_U_13
_atom_site_aniso_U_23
C1 0.0338(15) 0.0260(14) 0.0249(13) -0.0003(11) 0.0131(12) -0.0017(10)
C2 0.0354(16) 0.0259(13) 0.0279(14) 0.0017(12) 0.0116(13) -0.0019(11)
C3 0.0335(15) 0.0255(14) 0.0290(14) -0.0012(11) 0.0127(13) -0.0016(11)
C4 0.0318(14) 0.0242(13) 0.0263(13) 0.0012(11) 0.0126(12) 0.0012(11)
C5 0.0287(14) 0.0253(13) 0.0256(13) -0.0012(11) 0.0124(11) -0.0019(10)
C6 0.0313(15) 0.0276(14) 0.0229(13) -0.0020(11) 0.0107(12) 0.0016(10)
C7 0.0313(15) 0.0304(13) 0.0263(14) 0.0006(12) 0.0115(12) 0.0037(11)
C8 0.0307(15) 0.0278(14) 0.0268(13) -0.0021(11) 0.0126(12) 0.0001(11)
O1 0.0396(12) 0.0240(10) 0.0297(11) -0.0027(8) 0.0109(9) -0.0018(7)
O2 0.0470(13) 0.0351(12) 0.0297(11) 0.0089(10) 0.0033(10) 0.0010(9)
O1W 0.147 0.056 0.032 0 0.02 0
O3 0.0419(13) 0.0241(10) 0.0354(11) 0.0001(8) 0.0093(10) -0.0042(8)
O4 0.0363(11) 0.0258(10) 0.0313(11) 0.0007(9) 0.0051(9) 0.0007(8)
O5 0.0336(11) 0.0275(10) 0.0259(10) 0.0022(8) 0.0040(9) 0.0023(8)
O6 0.0433(13) 0.0274(10) 0.0287(11) -0.0059(8) 0.0114(10) -0.0003(8)
O7 0.0369(12) 0.0364(12) 0.0314(11) 0.0010(9) 0.0023(10) 0.0061(9)
O8 0.0370(12) 0.0254(10) 0.0350(12) 0.0009(8) 0.0050(10) -0.0017(8)
O9W 0.0461(15) 0.073(2) 0.0362(14) -0.0110(14) 0.0100(12) 0.0038(12)
O10W 0.0410(13) 0.0407(13) 0.0470(14) 0.0010(10) 0.0215(11) -0.0042(11)
O11W 0.0410(14) 0.073(2) 0.0435(15) 0.0081(13) 0.0068(12) -0.0231(14)
O12W 0.083(2) 0.0384(14) 0.0344(13) -0.0009(13) 0.0191(14) 0.0022(10)
O13W 0.0392(13) 0.0308(13) 0.0392(13) -0.0006(8) 0.0174(11) -0.0031(8)
Sr1 0.02376(16) 0.02152(16) 0.01978(15) 0.00041(7) 0.00672(10) -0.00061(7)
Ba1 0.02376(16) 0.02152(16) 0.01978(15) 0.00041(7) 0.00672(10) -0.00061(7)

loop_
_atom_type_symbol
_atom_type_description
_atom_type_scat_dispersion_real
_atom_type_scat_dispersion_imag
_atom_type_scat_source
C C 0.0033 0.0016 'International Tables Vol C Tables 4.2.6.8 and 6.1.1.4'
O O 0.0106 0.006 'International Tables Vol C Tables 4.2.6.8 and 6.1.1.4'
Sr Sr -1.5307 3.2498 'International Tables Vol C Tables 4.2.6.8 and 6.1.1.4'
Ba Ba -0.3244 2.2819 'International Tables Vol C Tables 4.2.6.8 and 6.1.1.4'
H H 0 0 'International Tables Vol C Tables 4.2.6.8 and 6.1.1.4'

loop_
_geom_angle_atom_site_label_1
_geom_angle_atom_site_label_2
_geom_angle_atom_site_label_3
_geom_angle_site_symmetry_1
_geom_angle_site_symmetry_2
_geom_angle_site_symmetry_3
_geom_angle
_geom_angle_publ_flag
O1 Ba1 O5 . . . 82.21(6) no
O1 Ba1 O9W . . . 74.79(8) no
O1 Ba1 O10W . . . 140.69(7) no
O1 Ba1 O11W . . . 134.79(7) no
O1 Ba1 O12W . . . 70.57(8) no
O1 Ba1 O13W . . . 69.21(6) no
O1 Ba1 O3 . . 1_545 136.38(8) no
O1 Ba1 O10W . . 3_656 84.71(7) no
O5 Ba1 O9W . . . 142.14(7) no
O5 Ba1 O10W . . . 136.94(7) no
O5 Ba1 O11W . . . 72.29(8) no
O5 Ba1 O12W . . . 75.68(8) no
O5 Ba1 O13W . . . 66.88(7) no
O3 Ba1 O5 1_545 . . 77.84(6) no
O5 Ba1 O10W . . 3_656 134.51(8) no
O9W Ba1 O10W . . . 69.68(9) no
O9W Ba1 O11W . . . 103.67(9) no
O9W Ba1 O12W . . . 68.52(9) no
O9W Ba1 O13W . . . 128.28(8) no
O3 Ba1 O9W 1_545 . . 138.55(8) no
O9W Ba1 O10W . . 3_656 73.22(8) no
O10W Ba1 O11W . . . 71.37(8) no
O10W Ba1 O12W . . . 109.89(10) no
O10W Ba1 O13W . . . 122.53(8) no
O3 Ba1 O10W 1_545 . . 70.58(8) no
O10W Ba1 O10W . . 3_656 69.57(8) no
O11W Ba1 O12W . . . 67.33(8) no
O11W Ba1 O13W . . . 128.05(8) no
O3 Ba1 O11W 1_545 . . 73.96(7) no
O10W Ba1 O11W 3_656 . . 139.20(8) no
O12W Ba1 O13W . . . 127.59(10) no
O3 Ba1 O12W 1_545 . . 138.07(7) no
O10W Ba1 O12W 3_656 . . 138.54(8) no
O3 Ba1 O13W 1_545 . . 67.32(7) no
O10W Ba1 O13W 3_656 . . 67.73(8) no
O3 Ba1 O10W 1_545 . 3_656 82.41(7) no
O1 Sr1 O5 . . . 82.21(6) no
O1 Sr1 O9W . . . 74.79(8) no
O1 Sr1 O10W . . . 140.69(7) no
O1 Sr1 O11W . . . 134.79(7) no
O1 Sr1 O12W . . . 70.57(8) no
O1 Sr1 O13W . . . 69.21(6) no
O1 Sr1 O3 . . 1_545 136.38(8) no
O1 Sr1 O10W . . 3_656 84.71(7) no
O5 Sr1 O9W . . . 142.14(7) no
O5 Sr1 O10W . . . 136.94(7) no
O5 Sr1 O11W . . . 72.29(8) no
O5 Sr1 O12W . . . 75.68(8) no
O5 Sr1 O13W . . . 66.88(7) no
O3 Sr1 O5 1_545 . . 77.84(6) no
O5 Sr1 O10W . . 3_656 134.51(8) no
O9W Sr1 O10W . . . 69.68(9) no
O9W Sr1 O11W . . . 103.67(9) no
O9W Sr1 O12W . . . 68.52(9) no
O9W Sr1 O13W . . . 128.28(8) no
O3 Sr1 O9W 1_545 . . 138.55(8) no
O9W Sr1 O10W . . 3_656 73.22(8) no
O10W Sr1 O11W . . . 71.37(8) no
O10W Sr1 O12W . . . 109.89(10) no
O10W Sr1 O13W . . . 122.53(8) no
O3 Sr1 O10W 1_545 . . 70.58(8) no
O10W Sr1 O10W . . 3_656 69.57(8) no
O11W Sr1 O12W . . . 67.33(8) no
O11W Sr1 O13W . . . 128.05(8) no
O3 Sr1 O11W 1_545 . . 73.96(7) no
O10W Sr1 O11W 3_656 . . 139.20(8) no
O12W Sr1 O13W . . . 127.59(10) no
O3 Sr1 O12W 1_545 . . 138.07(7) no
O10W Sr1 O12W 3_656 . . 138.54(8) no
O3 Sr1 O13W 1_545 . . 67.32(7) no
O10W Sr1 O13W 3_656 . . 67.73(8) no
O3 Sr1 O10W 1_545 . 3_656 82.41(7) no
Ba1 O1 C1 . . . 129.4(2) no
Sr1 O1 C1 . . . 129.4(2) no
Ba1 O3 C3 1_565 . . 134.23(18) no
Ba1 O5 C5 . . . 130.74(18) no
Sr1 O5 C5 . . . 130.74(18) no
Ba1 O10W Ba1 . . 3_656 110.43(10) no
C4 O4 H4 . . . 109.00 no
C8 O8 H8 . . . 109.00 no
Ba1 O9W H9A . . . 120(3) no
H9A O9W H9B . . . 115(4) no
Sr1 O9W H9B . . . 117(3) no
Ba1 O9W H9B . . . 117(3) no
Sr1 O9W H9A . . . 120(3) no
Ba1 O10W H10B . . . 113(3) no
Ba1 O10W H10A . . . 108(3) no
Sr1 O10W H10A . . . 108(3) no
Sr1 O10W H10B . . . 113(3) no
H10A O10W H10B . . . 100(5) no
Ba1 O10W H10A 3_656 . . 115(3) no
Ba1 O10W H10B 3_656 . . 110(2) no
Ba1 O11W H11A . . . 123(2) no
Ba1 O11W H11B . . . 115(3) no
H11A O11W H11B . . . 114(4) no
Sr1 O11W H11A . . . 123(2) no
Sr1 O11W H11B . . . 115(3) no
H12A O12W H12B . . . 110(4) no
Ba1 O12W H12A . . . 128(3) no
Ba1 O12W H12B . . . 118(3) no
Sr1 O12W H12A . . . 128(3) no
Sr1 O12W H12B . . . 118(3) no
Ba1 O13W H13A . . . 110(3) no
Ba1 O13W H13B . . . 109(3) no
Sr1 O13W H13A . . . 110(3) no
Sr1 O13W H13B . . . 109(3) no
H13A O13W H13B . . . 111(4) no
H1W O1W H1W . . 2_655 111(3) no
C2 C1 C4 . . . 89.3(2) no
O1 C1 C2 . . . 133.6(2) no
O1 C1 C4 . . . 137.1(3) no
C1 C2 C3 . . . 88.6(2) no
O2 C2 C1 . . . 136.0(3) no
O2 C2 C3 . . . 135.3(3) no
O3 C3 C4 . . . 136.1(3) no
O3 C3 C2 . . . 135.3(3) no
C2 C3 C4 . . . 88.6(2) no
O4 C4 C3 . . . 135.1(2) no
O4 C4 C1 . . . 131.4(2) no
C1 C4 C3 . . . 93.4(2) no
C6 C5 C8 . . . 89.9(2) no
O5 C5 C6 . . . 133.7(2) no
O5 C5 C8 . . . 136.4(3) no
C5 C6 C7 . . . 89.2(2) no
O6 C6 C5 . . . 135.6(3) no
O6 C6 C7 . . . 135.1(3) no
C6 C7 C8 . . . 88.1(2) no
O7 C7 C6 . . . 134.7(3) no
O7 C7 C8 . . . 137.1(3) no
C5 C8 C7 . . . 92.8(2) no
O8 C8 C5 . . . 136.6(3) no
O8 C8 C7 . . . 130.5(3) no

loop_
_geom_bond_atom_site_label_1
_geom_bond_atom_site_label_2
_geom_bond_site_symmetry_1
_geom_bond_site_symmetry_2
_geom_bond_distance
_geom_bond_publ_flag
Ba1 O1 . . 2.728(2) yes
Ba1 O5 . . 2.688(2) yes
Ba1 O9W . . 2.729(3) yes
Ba1 O10W . . 2.772(3) yes
Ba1 O11W . . 2.722(3) yes
Ba1 O12W . . 2.644(3) yes
Ba1 O13W . . 2.782(3) yes
Ba1 O3 . 1_545 2.6720(19) yes
Ba1 O10W . 3_656 2.786(2) yes
Sr1 O1 . . 2.728(2) no
Sr1 O5 . . 2.688(2) no
Sr1 O9W . . 2.729(3) no
Sr1 O10W . . 2.772(3) no
Sr1 O11W . . 2.722(3) no
Sr1 O12W . . 2.644(3) no
Sr1 O13W . . 2.782(3) no
Sr1 O3 . 1_545 2.6720(19) no
Sr1 O10W . 3_656 2.786(2) no
O1 C1 . . 1.259(3) no
O2 C2 . . 1.226(3) no
O3 C3 . . 1.234(3) no
O4 C4 . . 1.311(3) no
O5 C5 . . 1.269(3) no
O6 C6 . . 1.230(3) no
O7 C7 . . 1.236(4) no
O8 C8 . . 1.315(3) no
O4 H4 . . 0.8200 no
O8 H8 . . 0.8200 no
O9W H9A . . 0.84(3) no
O9W H9B . . 0.87(4) no
O10W H10B . . 0.86(4) no
O10W H10A . . 0.78(5) no
O11W H11B . . 0.87(4) no
O11W H11A . . 0.86(3) no
O12W H12A . . 0.83(4) no
O12W H12B . . 0.84(4) no
O13W H13A . . 0.86(5) no
O13W H13B . . 0.84(4) no
O1W H1W . . 0.82(4) no
O1W H1W . 2_655 0.82(3) no
C1 C2 . . 1.495(4) no
C1 C4 . . 1.427(4) no
C2 C3 . . 1.498(4) no
C3 C4 . . 1.444(4) no
C5 C8 . . 1.423(4) no
C5 C6 . . 1.473(4) no
C6 C7 . . 1.490(4) no
C7 C8 . . 1.451(4) no

loop_
_geom_contact_atom_site_label_1
_geom_contact_atom_site_label_2
_geom_contact_distance
_geom_contact_site_symmetry_1
_geom_contact_site_symmetry_2
_geom_contact_publ_flag
O1 O4 3.218(3) . . no
O1 O8 2.575(3) . . no
O1 O12W 3.104(4) . . no
O1 O13W 3.130(3) . . no
O1 C8 3.372(3) . . no
O1W O11W 2.880(5) . 2_655 no
O1W O9W 3.197(5) . 2_645 no
O1W O2 2.874(2) . 3_656 no
O1W O2 2.874(2) . 4_554 no
O1W O7 3.193(3) . 7_545 no
O1W O7 3.193(3) . 8_545 no
O1W O11W 2.880(5) . . no
O1W O9W 3.197(5) . 1_545 no
O2 C3 3.291(4) . 3_666 no
O2 C2 3.217(4) . 3_666 no
O2 O1W 2.874(2) . 4_555 no
O2 O10W 2.711(4) . 3_656 no
O2 O1W 2.874(2) . 3_656 no
O2 O2 3.113(4) . 3_666 no
O3 O13W 3.024(3) . 1_565 no
O3 O10W 3.146(4) . 1_565 no
O3 O9W 2.821(3) . 3_666 no
O4 O1 3.218(3) . . no
O4 O5 2.603(3) . 1_565 no
O4 C6 3.178(3) . 7_555 no
O4 C5 3.336(3) . 1_565 no
O4 O13W 3.144(4) . 6_555 no
O4 C7 3.171(4) . 7_555 no
O4 O7 3.222(3) . 7_555 no
O5 C4 3.335(3) . 1_545 no
O5 O6 3.228(3) . . no
O5 O4 2.603(3) . 1_545 no
O5 O6 3.219(3) . 7_545 no
O5 O11W 3.191(4) . . no
O5 O13W 3.015(3) . . no
O6 O13W 2.736(3) . 6_545 no
O6 C5 3.229(4) . 7_545 no
O6 O11W 2.777(3) . 7_545 no
O6 O5 3.228(3) . . no
O6 C6 3.238(4) . 7_545 no
O6 O5 3.219(3) . 7_545 no
O6 O7 3.229(3) . . no
O7 C4 3.252(4) . 7_555 no
O7 O1W 3.193(3) . 7_545 no
O7 O12W 2.711(3) . 7_555 no
O7 C3 3.401(4) . 6_545 no
O7 O6 3.229(3) . . no
O7 O1W 3.193(3) . 8_444 no
O7 O4 3.222(3) . 7_555 no
O7 C2 3.401(4) . 6_545 no
O7 C1 3.266(4) . 7_555 no
O7 O8 3.215(3) . . no
O8 C1 3.373(3) . . no
O8 O7 3.215(3) . . no
O8 O13W 3.014(3) . 6_555 no
O8 O1 2.575(3) . . no
O8 C7 3.377(4) . 7_555 no
O8 C8 3.310(4) . 7_555 no
O9W O3 2.821(3) . 3_666 no
O9W C2 3.340(4) . . no
O9W O9W 3.229(4) . 2_655 no
O9W O10W 3.142(4) . . no
O9W O12W 3.026(4) . . no
O9W O1W 3.197(5) . 2_665 no
O9W O1W 3.197(5) . 1_565 no
O9W C1 3.366(5) . . no
O10W O3 3.146(4) . 1_545 no
O10W O10W 3.171(4) . 3_656 no
O10W O13W 3.103(4) . 3_656 no
O10W O9W 3.142(4) . . no
O10W O11W 3.204(4) . . no
O10W O2 2.711(4) . 3_656 no
O10W O11W 3.150(4) . 2_655 no
O11W O10W 3.150(4) . 2_655 no
O11W O12W 2.975(4) . . no
O11W C3 3.384(4) . 1_545 no
O11W O1W 2.880(5) . . no
O11W O5 3.191(4) . . no
O11W O6 2.777(3) . 7_545 no
O11W O1W 2.880(5) . . no
O11W O10W 3.204(4) . . no
O12W O7 2.711(3) . 7_555 no
O12W O11W 2.975(4) . . no
O12W O9W 3.026(4) . . no
O12W O1 3.104(4) . . no
O12W O13W 2.803(3) . 4_554 no
O12W C5 3.412(5) . . no
O13W O3 3.024(3) . 1_545 no
O13W O10W 3.103(4) . 3_656 no
O13W O6 2.736(3) . 6_555 no
O13W O12W 2.803(3) . 4_555 no
O13W O4 3.144(4) . 6_545 no
O13W O8 3.014(3) . 6_545 no
O13W O1 3.130(3) . . no
O13W O5 3.015(3) . . no
O1 H8 1.7700 . . no
O1 H13A 2.74(4) . . no
O1 H12B 2.88(4) . . no
O1W H9A 2.47(3) . 1_545 no
O1W H9A 2.47(3) . 2_645 no
O1W H11A 2.06(4) . 2_655 no
O1W H11A 2.06(4) . . no
O2 H10B 1.88(4) . 3_656 no
O2 H1W 2.55(4) . 3_656 no
O3 H9B 1.97(4) . 3_666 no
O4 H13B 2.83(5) . 6_555 no
O4 H13A 2.68(5) . 6_555 no
O5 H4 1.7900 . 1_545 no
O5 H13B 2.67(4) . . no
O6 H13A 2.00(4) . 6_545 no
O6 H11B 1.91(4) . 7_545 no
O7 H1W 2.47(4) . 8_444 no
O7 H12B 1.87(4) . 7_555 no
O8 H13B 2.24(4) . 6_555 no
O9W H1W 2.74(3) . 1_565 no
O11W H10A 2.54(5) . 2_655 no
O11W H12A 2.91(4) . . no
O12W H10A 2.85(5) . 2_655 no
O13W H12A 2.00(4) . 4_555 no
O13W H10A 2.81(4) . 3_656 no
C1 O8 3.373(3) . . no
C1 C5 3.506(5) . 6_555 no
C1 O7 3.266(4) . 7_555 no
C1 C6 3.305(5) . 6_555 no
C2 O2 3.217(4) . 3_666 no
C2 C6 3.426(5) . 6_555 no
C2 O9W 3.340(4) . . no
C2 O7 3.401(4) . 6_555 no
C2 C7 3.300(5) . 6_555 no
C3 C7 3.304(5) . 6_555 no
C3 C8 3.511(5) . 6_555 no
C3 O7 3.401(4) . 6_555 no
C3 O2 3.291(4) . 3_666 no
C4 O7 3.252(4) . 7_555 no
C4 C5 3.499(5) . 6_555 no
C4 C8 3.347(5) . 6_555 no
C4 C7 3.578(4) . 6_555 no
C4 O5 3.335(3) . 1_565 no
C5 O4 3.336(3) . 1_545 no
C5 C4 3.499(5) . 6_545 no
C5 O6 3.229(4) . 7_545 no
C5 C1 3.506(5) . 6_545 no
C6 O6 3.238(4) . 7_545 no
C6 O4 3.178(3) . 7_555 no
C6 C1 3.305(5) . 6_545 no
C6 C2 3.426(5) . 6_545 no
C7 C2 3.300(5) . 6_545 no
C7 C4 3.578(4) . 6_545 no
C7 O8 3.377(4) . 7_555 no
C7 C3 3.304(5) . 6_545 no
C7 O4 3.171(4) . 7_555 no
C8 O1 3.372(3) . . no
C8 O8 3.310(4) . 7_555 no
C8 C3 3.511(5) . 6_545 no
C8 C4 3.347(5) . 6_545 no
C1 H9A 3.02(4) . . no
C1 H8 2.6600 . . no
C2 H9A 3.06(4) . . no
C2 H10B 2.78(4) . 3_656 no
C3 H9B 2.78(4) . 3_666 no
C5 H4 2.6100 . 1_545 no
C6 H13A 2.93(4) . 6_545 no
C6 H11B 2.77(4) . 7_545 no
C7 H12B 2.76(4) . 7_555 no
H1W H9A 2.26(5) . 2_645 no
H1W O9W 2.74(3) . 1_545 no
H1W H9A 2.14(5) . 1_545 no
H1W O2 2.55(4) . 3_656 no
H1W O7 2.47(4) . 8_545 no
H1W H11A 2.31(4) . 2_655 no
H4 C5 2.6100 . 1_565 no
H4 O5 1.7900 . 1_565 no
H8 O1 1.7700 . . no
H8 C1 2.6600 . . no
H9A O1W 2.47(3) . 1_565 no
H9A C1 3.02(4) . . no
H9A O1W 2.47(3) . 2_665 no
H9A H1W 2.26(5) . 2_665 no
H9A C2 3.06(4) . . no
H9A H1W 2.14(5) . 1_565 no
H9B O3 1.97(4) . 3_666 no
H9B C3 2.78(4) . 3_666 no
H10A O12W 2.85(5) . 2_655 no
H10A O11W 2.54(4) . 2_655 no
H10A H12A 2.55(7) . 2_655 no
H10A H11B 2.52(7) . 2_655 no
H10B C2 2.78(4) . 3_656 no
H10B O2 1.88(4) . 3_656 no
H11A H1W 2.31(4) . 2_655 no
H11A O1W 2.06(4) . . no
H11A O1W 2.06(4) . . no
H11B C6 2.77(4) . 7_545 no
H11B O6 1.91(4) . 7_545 no
H11B H10A 2.52(7) . 2_655 no
H12A H13A 2.36(6) . 4_554 no
H12A O13W 2.00(4) . 4_554 no
H12A H10A 2.55(7) . 2_655 no
H12A H13B 2.31(5) . 4_554 no
H12B O7 1.87(4) . 7_555 no
H12B C7 2.76(4) . 7_555 no
H13A C6 2.93(4) . 6_555 no
H13A H12A 2.36(6) . 4_555 no
H13A O4 2.68(5) . 6_545 no
H13A O6 2.00(4) . 6_555 no
H13B H12A 2.31(5) . 4_555 no
H13B O4 2.83(5) . 6_545 no
H13B O8 2.24(4) . 6_545 no

loop_
_geom_hbond_atom_site_label_D
_geom_hbond_atom_site_label_H
_geom_hbond_atom_site_label_A
_geom_hbond_site_symmetry_A
_geom_hbond_distance_DH
_geom_hbond_distance_HA
_geom_hbond_distance_DA
_geom_hbond_angle_DHA
_geom_hbond_publ_flag
O1W H1W O2 3_656 0.82(4) 2.55(4) 2.874(2) 105(3) yes
O1W H1W O7 8_545 0.82(4) 2.47(4) 3.193(3) 148(4) yes
O4 H4 O5 1_565 0.8200 1.7900 2.603(3) 171.00 yes
O8 H8 O1 . 0.8200 1.7700 2.575(3) 169.00 yes
O9W H9A O1W 1_565 0.84(3) 2.47(3) 3.197(5) 147(4) yes
O9W H9B O3 3_666 0.87(4) 1.97(4) 2.821(3) 167(5) yes
O10W H10A O11W 2_655 0.78(5) 2.54(4) 3.150(4) 137(4) yes
O10W H10B O2 3_656 0.86(4) 1.88(4) 2.711(4) 164(4) yes
O11W H11A O1W . 0.86(3) 2.06(4) 2.880(5) 159(4) yes
O11W H11B O6 7_545 0.87(4) 1.91(4) 2.777(3) 176(5) yes
O12W H12A O13W 4_554 0.83(4) 2.00(4) 2.803(3) 164(4) yes
O12W H12B O7 7_555 0.84(4) 1.87(4) 2.711(3) 178(5) yes
O13W H13A O6 6_555 0.86(5) 2.00(4) 2.736(3) 143(3) yes
O13W H13B O8 6_545 0.84(4) 2.24(4) 3.014(3) 154(4) yes

loop_
_geom_torsion_atom_site_label_1
_geom_torsion_atom_site_label_2
_geom_torsion_atom_site_label_3
_geom_torsion_atom_site_label_4
_geom_torsion_site_symmetry_1
_geom_torsion_site_symmetry_2
_geom_torsion_site_symmetry_3
_geom_torsion_site_symmetry_4
_geom_torsion
_geom_torsion_publ_flag
O5 Sr1 O1 C1 . . . . -179.3(2) no
O9W Sr1 O1 C1 . . . . -29.6(2) no
O10W Sr1 O1 C1 . . . . -3.8(3) no
O11W Sr1 O1 C1 . . . . -123.9(2) no
O12W Sr1 O1 C1 . . . . -101.8(3) no
O13W Sr1 O1 C1 . . . . 112.6(2) no
O3 Sr1 O1 C1 1_545 . . . 117.6(2) no
O10W Sr1 O1 C1 3_656 . . . 44.4(2) no
O1 Sr1 O5 C5 . . . . 36.9(2) no
O9W Sr1 O5 C5 . . . . -15.7(3) no
O10W Sr1 O5 C5 . . . . -138.9(2) no
O11W Sr1 O5 C5 . . . . -105.3(3) no
O12W Sr1 O5 C5 . . . . -34.9(3) no
O13W Sr1 O5 C5 . . . . 107.6(3) no
O3 Sr1 O5 C5 1_545 . . . 177.9(3) no
O10W Sr1 O5 C5 3_656 . . . 111.5(3) no
Sr1 O1 C1 C2 . . . . -32.4(5) no
Sr1 O1 C1 C4 . . . . 151.4(3) no
Sr1 O5 C5 C6 . . . . 156.2(3) no
Sr1 O5 C5 C8 . . . . -27.8(6) no
O1 C1 C2 O2 . . . . -1.4(7) no
C4 C1 C2 C3 . . . . -1.2(3) no
O1 C1 C4 O4 . . . . 1.8(7) no
O1 C1 C4 C3 . . . . 178.4(4) no
C2 C1 C4 O4 . . . . -175.5(4) no
C2 C1 C4 C3 . . . . 1.2(3) no
O1 C1 C2 C3 . . . . -178.6(4) no
C4 C1 C2 O2 . . . . 176.0(4) no
O2 C2 C3 O3 . . . . 1.7(7) no
C1 C2 C3 C4 . . . . 1.2(3) no
O2 C2 C3 C4 . . . . -176.0(4) no
C1 C2 C3 O3 . . . . 178.8(4) no
O3 C3 C4 O4 . . . . -2.4(7) no
C2 C3 C4 C1 . . . . -1.2(3) no
O3 C3 C4 C1 . . . . -178.9(4) no
C2 C3 C4 O4 . . . . 175.3(4) no
O5 C5 C6 O6 . . . . 1.2(7) no
O5 C5 C6 C7 . . . . 177.8(4) no
C8 C5 C6 O6 . . . . -176.1(4) no
C8 C5 C6 C7 . . . . 0.5(3) no
O5 C5 C8 O8 . . . . -2.2(7) no
O5 C5 C8 C7 . . . . -177.7(4) no
C6 C5 C8 O8 . . . . 174.9(4) no
C6 C5 C8 C7 . . . . -0.6(3) no
O6 C6 C7 O7 . . . . -1.1(7) no
O6 C6 C7 C8 . . . . 176.1(4) no
C5 C6 C7 O7 . . . . -177.8(4) no
C5 C6 C7 C8 . . . . -0.5(3) no
O7 C7 C8 O8 . . . . 1.7(7) no
O7 C7 C8 C5 . . . . 177.7(4) no
C6 C7 C8 O8 . . . . -175.4(4) no
C6 C7 C8 C5 . . . . 0.6(3) no
